data_1535090
loop_
_publ_author_name
'Mattausch, H.J.'
'Zheng, C.'
'Oeckler, O.'
'Simon, A.'

_publ_section_title
;
 Kondensierte Al6-Ringe in den Subiodiden La3 Al2 I2 und La2 Al2 I
;
_journal_name_full 'Zeitschrift fuer Anorganische und Allgemeine Chemie'
_journal_page_first 1523
_journal_page_last 1531
_journal_volume 627
_journal_year 2001
_chemical_formula_sum 'Al2 I2 La3'
_chemical_name_systematic 'La3 Al2 I2'
_space_group_IT_number 12
_symmetry_space_group_name_Hall '-C 2y'
_symmetry_space_group_name_H-M 'C 1 2/m 1'
_cell_angle_alpha 90
_cell_angle_beta 121.49
_cell_angle_gamma 90
_cell_formula_units_Z 4
_cell_length_a 19.729
_cell_length_b 4.3181
_cell_length_c 12.348
_cell_volume 897.029
_citation_journal_id_ASTM ZAACAB
_cod_data_source_file Mattausch_ZAACAB_2001_93.cif
_cod_data_source_block Al2I2La3
_cod_original_cell_volume 897.0292
_cod_database_code 1535090

loop_
_symmetry_equiv_pos_as_xyz
x,y,z
-x,y,-z
-x,-y,-z
x,-y,z
x+1/2,y+1/2,z
-x+1/2,y+1/2,-z
-x+1/2,-y+1/2,-z
x+1/2,-y+1/2,z

loop_
_atom_site_label
_atom_site_type_symbol
_atom_site_fract_x
_atom_site_fract_y
_atom_site_fract_z
_atom_site_occupancy
_atom_site_U_iso_or_equiv
I2 I 0.57516 0 0.16746 1 0.0
Al2 Al 0.57274 0.5 0.53174 1 0.0
La1 La 0.46514 0 0.30682 1 0.0
La3 La 0.6689 0.5 0.38982 1 0.0
La2 La 0.24622 0 -0.19652 1 0.0
I1 I 0.35877 0.5 0.0576 1 0.0
Al1 Al 0.15929 0.5 -0.41511 1 0.0
